data_2228859
loop_
_publ_author_name
'Ruanwas, Pumsak'
'Chantrapromma, Suchada'
'Fun, Hoong-Kun'

_publ_section_title
;
 (1<i>E</i>,4<i>E</i>)-1,5-Bis(2,4,6-trimethoxyphenyl)penta-1,4-dien-3-one
;
_journal_coeditor_code RZ2523
_journal_issue 1
_journal_name_full 'Acta Crystallographica Section E'
_journal_page_first o33
_journal_page_last o34
_journal_paper_doi 10.1107/S1600536810049299
_journal_volume 67
_journal_year 2011
_chemical_formula_iupac 'C23 H26 O7'
_chemical_formula_moiety 'C23 H26 O7'
_chemical_formula_sum 'C23 H26 O7'
_chemical_formula_weight 414.44
_chemical_melting_point_gt 494
_chemical_melting_point_lt 495
_chemical_name_systematic
;
(1<i>E</i>,4<i>E</i>)-1,5-Bis(2,4,6-trimethoxyphenyl)penta-1,4-dien-3-one
;
_space_group_IT_number 14
_symmetry_cell_setting monoclinic
_symmetry_space_group_name_Hall '-P 2ybc'
_symmetry_space_group_name_H-M 'P 1 21/c 1'
_atom_sites_solution_hydrogens geom
_atom_sites_solution_primary direct
_atom_sites_solution_secondary difmap
_audit_creation_method SHELXL-97
_cell_angle_alpha 90.00
_cell_angle_beta 117.8270(10)
_cell_angle_gamma 90.00
_cell_formula_units_Z 8
_cell_length_a 15.7417(2)
_cell_length_b 15.1192(2)
_cell_length_c 19.4803(3)
_cell_measurement_reflns_used 10908
_cell_measurement_temperature 100
_cell_measurement_theta_max 29.00
_cell_measurement_theta_min 2.12
_cell_volume 4100.21(11)
_computing_cell_refinement 'SAINT (Bruker, 2005)'
_computing_data_collection 'APEX2 (Bruker, 2005)'
_computing_data_reduction 'SAINT (Bruker, 2005)'
_computing_molecular_graphics 'SHELXTL (Sheldrick, 2008)'
_computing_publication_material
;
SHELXTL (Sheldrick, 2008) and PLATON (Spek, 2009)
;
_computing_structure_refinement 'SHELXTL (Sheldrick, 2008)'
_computing_structure_solution 'SHELXTL (Sheldrick, 2008)'
_diffrn_ambient_temperature 100
_diffrn_measured_fraction_theta_full 0.999
_diffrn_measured_fraction_theta_max 0.999
_diffrn_measurement_device_type 'Bruker APEXII DUO CCD area-detector'
_diffrn_measurement_method '\f and \w'
_diffrn_radiation_monochromator graphite
_diffrn_radiation_source 'sealed tube'
_diffrn_radiation_type MoK\a
_diffrn_radiation_wavelength 0.71073
_diffrn_reflns_av_R_equivalents 0.0317
_diffrn_reflns_av_sigmaI/netI 0.0338
_diffrn_reflns_limit_h_max 21
_diffrn_reflns_limit_h_min -20
_diffrn_reflns_limit_k_max 18
_diffrn_reflns_limit_k_min -20
_diffrn_reflns_limit_l_max 26
_diffrn_reflns_limit_l_min -26
_diffrn_reflns_number 50384
_diffrn_reflns_theta_full 29.00
_diffrn_reflns_theta_max 29.00
_diffrn_reflns_theta_min 2.12
_diffrn_standards_number 0
_exptl_absorpt_coefficient_mu 0.099
_exptl_absorpt_correction_T_max 0.9832
_exptl_absorpt_correction_T_min 0.9627
_exptl_absorpt_correction_type multi-scan
_exptl_absorpt_process_details '(SADABS; Bruker, 2005)'
_exptl_crystal_colour 'Pale Yellow'
_exptl_crystal_density_diffrn 1.343
_exptl_crystal_density_method 'not measured'
_exptl_crystal_description Block
_exptl_crystal_F_000 1760
_exptl_crystal_size_max 0.39
_exptl_crystal_size_mid 0.32
_exptl_crystal_size_min 0.17
_refine_diff_density_max 0.364
_refine_diff_density_min -0.240
_refine_ls_extinction_method none
_refine_ls_goodness_of_fit_ref 1.038
_refine_ls_hydrogen_treatment constr
_refine_ls_matrix_type full
_refine_ls_number_parameters 553
_refine_ls_number_reflns 10908
_refine_ls_number_restraints 0
_refine_ls_restrained_S_all 1.038
_refine_ls_R_factor_all 0.0795
_refine_ls_R_factor_gt 0.0521
_refine_ls_shift/su_max 0.001
_refine_ls_shift/su_mean 0.000
_refine_ls_structure_factor_coef Fsqd
_refine_ls_weighting_details 'calc w=1/[\s^2^(Fo^2^)+(0.0631P)^2^+1.5299P] where P=(Fo^2^+2Fc^2^)/3'
_refine_ls_weighting_scheme calc
_refine_ls_wR_factor_gt 0.1215
_refine_ls_wR_factor_ref 0.1388
_reflns_number_gt 7903
_reflns_number_total 10908
_reflns_threshold_expression I>2\s(I)
_cod_data_source_file rz2523.cif
_cod_data_source_block I
_cod_original_sg_symbol_H-M 'P 21/c'
_cod_database_code 2228859
_cod_database_fobs_code 2228859

loop_
_symmetry_equiv_pos_as_xyz
'x, y, z'
'-x, y+1/2, -z+1/2'
'-x, -y, -z'
'x, -y-1/2, z-1/2'

loop_
_atom_site_type_symbol
_atom_site_label
_atom_site_fract_x
_atom_site_fract_y
_atom_site_fract_z
_atom_site_U_iso_or_equiv
_atom_site_adp_type
_atom_site_calc_flag
_atom_site_refinement_flags
_atom_site_occupancy
_atom_site_disorder_assembly
_atom_site_disorder_group
O O1A 0.17578(9) 0.23957(10) -0.12657(6) 0.0395(3) Uani d . 1 . .
O O2A 0.45629(7) 0.37966(7) -0.07200(6) 0.0219(2) Uani d . 1 . .
O O3A 0.72990(7) 0.41499(7) 0.18177(6) 0.0257(2) Uani d . 1 . .
O O4A 0.43772(7) 0.29181(7) 0.15211(5) 0.0209(2) Uani d . 1 . .
O O5A -0.05667(7) 0.12267(7) -0.05942(6) 0.0218(2) Uani d . 1 . .
O O6A -0.07167(8) 0.03212(8) 0.17332(6) 0.0287(3) Uani d . 1 . .
O O7A 0.20935(7) 0.16050(7) 0.18551(6) 0.0233(2) Uani d . 1 . .
C C1A 0.50181(11) 0.37297(9) 0.00690(8) 0.0176(3) Uani d . 1 . .
C C2A 0.59599(11) 0.40105(9) 0.05208(9) 0.0196(3) Uani d . 1 . .
H H2AA 0.6305 0.4261 0.0292 0.023 Uiso calc R 1 . .
C C3A 0.63756(10) 0.39085(10) 0.13221(9) 0.0199(3) Uani d . 1 . .
C C4A 0.58625(10) 0.35517(10) 0.16765(8) 0.0200(3) Uani d . 1 . .
H H4AA 0.6148 0.3497 0.2214 0.024 Uiso calc R 1 . .
C C5A 0.49247(10) 0.32789(9) 0.12218(8) 0.0180(3) Uani d . 1 . .
C C6A 0.44650(10) 0.33541(9) 0.03973(8) 0.0169(3) Uani d . 1 . .
C C7A 0.35023(10) 0.30407(9) -0.01164(8) 0.0180(3) Uani d . 1 . .
H H7AA 0.3314 0.3105 -0.0643 0.022 Uiso calc R 1 . .
C C8A 0.28416(10) 0.26743(10) 0.00458(8) 0.0191(3) Uani d . 1 . .
H H8AA 0.2963 0.2625 0.0559 0.023 Uiso calc R 1 . .
C C9A 0.19240(11) 0.23482(10) -0.05818(8) 0.0209(3) Uani d . 1 . .
C C10A 0.12089(11) 0.19400(10) -0.04001(8) 0.0204(3) Uani d . 1 . .
H H10A 0.0631 0.1753 -0.0809 0.024 Uiso calc R 1 . .
C C11A 0.13474(10) 0.18232(9) 0.03281(8) 0.0175(3) Uani d . 1 . .
H H11A 0.1931 0.2040 0.0708 0.021 Uiso calc R 1 . .
C C12A 0.07555(10) 0.14215(9) 0.06315(8) 0.0177(3) Uani d . 1 . .
C C13A -0.01944(10) 0.11210(9) 0.01869(8) 0.0183(3) Uani d . 1 . .
C C14A -0.07145(11) 0.07451(10) 0.05295(8) 0.0202(3) Uani d . 1 . .
H H14A -0.1340 0.0547 0.0226 0.024 Uiso calc R 1 . .
C C15A -0.02790(11) 0.06729(10) 0.13332(9) 0.0221(3) Uani d . 1 . .
C C16A 0.06571(11) 0.09625(10) 0.17972(9) 0.0224(3) Uani d . 1 . .
H H16A 0.0937 0.0912 0.2334 0.027 Uiso calc R 1 . .
C C17A 0.11655(10) 0.13254(10) 0.14487(8) 0.0193(3) Uani d . 1 . .
C C18A 0.50745(11) 0.41912(10) -0.10866(9) 0.0235(3) Uani d . 1 . .
H H18A 0.4664 0.4221 -0.1637 0.035 Uiso calc R 1 . .
H H18B 0.5630 0.3840 -0.0983 0.035 Uiso calc R 1 . .
H H18C 0.5273 0.4777 -0.0886 0.035 Uiso calc R 1 . .
C C19A 0.78857(12) 0.44273(12) 0.14764(10) 0.0325(4) Uani d . 1 . .
H H19A 0.8528 0.4535 0.1878 0.049 Uiso calc R 1 . .
H H19B 0.7627 0.4961 0.1185 0.049 Uiso calc R 1 . .
H H19C 0.7896 0.3973 0.1136 0.049 Uiso calc R 1 . .
C C20A 0.47734(12) 0.28718(12) 0.23484(8) 0.0264(3) Uani d . 1 . .
H H20A 0.4308 0.2620 0.2480 0.040 Uiso calc R 1 . .
H H20B 0.4938 0.3456 0.2564 0.040 Uiso calc R 1 . .
H H20C 0.5339 0.2509 0.2556 0.040 Uiso calc R 1 . .
C C21A -0.15303(11) 0.09395(10) -0.10841(9) 0.0229(3) Uani d . 1 . .
H H21A -0.1695 0.1054 -0.1616 0.034 Uiso calc R 1 . .
H H21B -0.1962 0.1255 -0.0951 0.034 Uiso calc R 1 . .
H H21C -0.1580 0.0317 -0.1013 0.034 Uiso calc R 1 . .
C C22A -0.16834(11) 0.00175(11) 0.13032(10) 0.0271(3) Uani d . 1 . .
H H22A -0.1905 -0.0197 0.1655 0.041 Uiso calc R 1 . .
H H22B -0.1710 -0.0451 0.0962 0.041 Uiso calc R 1 . .
H H22C -0.2085 0.0497 0.1004 0.041 Uiso calc R 1 . .
C C23A 0.25648(12) 0.15076(12) 0.26804(8) 0.0272(4) Uani d . 1 . .
H H23A 0.3190 0.1774 0.2894 0.041 Uiso calc R 1 . .
H H23B 0.2629 0.0890 0.2811 0.041 Uiso calc R 1 . .
H H23C 0.2192 0.1793 0.2890 0.041 Uiso calc R 1 . .
O O1B 0.68800(7) 0.20303(8) 0.36386(6) 0.0241(2) Uani d . 1 . .
O O2B 0.99141(7) 0.09844(7) 0.41753(6) 0.0225(2) Uani d . 1 . .
O O3B 1.26319(8) 0.06825(8) 0.67341(6) 0.0287(3) Uani d . 1 . .
O O4B 0.96545(7) 0.18131(7) 0.63905(6) 0.0223(2) Uani d . 1 . .
O O5B 0.48221(7) 0.36335(7) 0.43616(6) 0.0209(2) Uani d . 1 . .
O O6B 0.47137(8) 0.44271(8) 0.67297(6) 0.0260(2) Uani d . 1 . .
O O7B 0.75115(7) 0.31918(7) 0.67890(6) 0.0211(2) Uani d . 1 . .
C C1B 1.03565(10) 0.10545(10) 0.49647(8) 0.0185(3) Uani d . 1 . .
C C2B 1.13074(10) 0.07922(10) 0.54267(9) 0.0206(3) Uani d . 1 . .
H H2BA 1.1665 0.0549 0.5205 0.025 Uiso calc R 1 . .
C C3B 1.17063(10) 0.09028(10) 0.62243(9) 0.0213(3) Uani d . 1 . .
C C4B 1.11777(11) 0.12564(10) 0.65642(8) 0.0220(3) Uani d . 1 . .
H H4BA 1.1457 0.1329 0.7100 0.026 Uiso calc R 1 . .
C C5B 1.02313(10) 0.14997(9) 0.60976(8) 0.0184(3) Uani d . 1 . .
C C6B 0.97838(10) 0.14116(9) 0.52777(8) 0.0172(3) Uani d . 1 . .
C C7B 0.87935(10) 0.16500(9) 0.47616(8) 0.0169(3) Uani d . 1 . .
H H7BA 0.8555 0.1456 0.4252 0.020 Uiso calc R 1 . .
C C8B 0.81720(10) 0.21120(9) 0.49162(8) 0.0174(3) Uani d . 1 . .
H H8BA 0.8372 0.2320 0.5418 0.021 Uiso calc R 1 . .
C C9B 0.71850(10) 0.22977(9) 0.43148(8) 0.0164(3) Uani d . 1 . .
C C10B 0.65299(10) 0.28005(9) 0.45157(8) 0.0174(3) Uani d . 1 . .
H H10B 0.5947 0.2990 0.4115 0.021 Uiso calc R 1 . .
C C11B 0.67345(10) 0.29988(9) 0.52518(8) 0.0163(3) Uani d . 1 . .
H H11B 0.7353 0.2846 0.5620 0.020 Uiso calc R 1 . .
C C12B 0.61648(10) 0.34076(9) 0.55742(8) 0.0162(3) Uani d . 1 . .
C C13B 0.52085(10) 0.37092(9) 0.51463(8) 0.0169(3) Uani d . 1 . .
C C14B 0.46987(10) 0.40590(9) 0.55087(8) 0.0190(3) Uani d . 1 . .
H H14B 0.4072 0.4259 0.5217 0.023 Uiso calc R 1 . .
C C15B 0.51478(11) 0.41016(9) 0.63141(9) 0.0195(3) Uani d . 1 . .
C C16B 0.60879(11) 0.38162(10) 0.67653(8) 0.0194(3) Uani d . 1 . .
H H16B 0.6376 0.3849 0.7304 0.023 Uiso calc R 1 . .
C C17B 0.65853(10) 0.34824(9) 0.63965(8) 0.0171(3) Uani d . 1 . .
C C18B 1.04507(11) 0.06389(11) 0.38133(9) 0.0248(3) Uani d . 1 . .
H H18D 1.0042 0.0593 0.3264 0.037 Uiso calc R 1 . .
H H18E 1.0694 0.0064 0.4021 0.037 Uiso calc R 1 . .
H H18F 1.0978 0.1027 0.3911 0.037 Uiso calc R 1 . .
C C19B 1.31903(11) 0.02436(11) 0.64289(10) 0.0280(4) Uani d . 1 . .
H H19D 1.3822 0.0125 0.6843 0.042 Uiso calc R 1 . .
H H19E 1.3238 0.0615 0.6049 0.042 Uiso calc R 1 . .
H H19F 1.2885 -0.0303 0.6191 0.042 Uiso calc R 1 . .
C C20B 1.00518(12) 0.18825(12) 0.72165(8) 0.0293(4) Uani d . 1 . .
H H20D 0.9576 0.2116 0.7344 0.044 Uiso calc R 1 . .
H H20E 1.0597 0.2271 0.7413 0.044 Uiso calc R 1 . .
H H20F 1.0249 0.1308 0.7446 0.044 Uiso calc R 1 . .
C C21B 0.38459(10) 0.39154(10) 0.38923(8) 0.0226(3) Uani d . 1 . .
H H21D 0.3672 0.3838 0.3354 0.034 Uiso calc R 1 . .
H H21E 0.3787 0.4528 0.3992 0.034 Uiso calc R 1 . .
H H21G 0.3427 0.3568 0.4018 0.034 Uiso calc R 1 . .
C C22B 0.37374(12) 0.47159(12) 0.63068(10) 0.0315(4) Uani d . 1 . .
H H22D 0.3517 0.4916 0.6664 0.047 Uiso calc R 1 . .
H H22G 0.3344 0.4233 0.6006 0.047 Uiso calc R 1 . .
H H22E 0.3697 0.5192 0.5967 0.047 Uiso calc R 1 . .
C C23B 0.80039(12) 0.33050(12) 0.76164(8) 0.0273(4) Uani d . 1 . .
H H23G 0.8652 0.3097 0.7818 0.041 Uiso calc R 1 . .
H H23D 0.7680 0.2974 0.7845 0.041 Uiso calc R 1 . .
H H23E 0.8009 0.3920 0.7740 0.041 Uiso calc R 1 . .

loop_
_atom_site_aniso_label
_atom_site_aniso_U_11
_atom_site_aniso_U_22
_atom_site_aniso_U_33
_atom_site_aniso_U_12
_atom_site_aniso_U_13
_atom_site_aniso_U_23
O1A 0.0300(7) 0.0677(9) 0.0156(5) -0.0216(6) 0.0063(5) 0.0002(6)
O2A 0.0209(6) 0.0262(6) 0.0191(5) -0.0032(4) 0.0099(4) 0.0011(4)
O3A 0.0156(5) 0.0298(6) 0.0281(6) -0.0049(4) 0.0072(5) -0.0042(5)
O4A 0.0176(5) 0.0289(6) 0.0148(5) -0.0008(4) 0.0064(4) 0.0027(4)
O5A 0.0171(5) 0.0276(6) 0.0170(5) -0.0012(4) 0.0049(4) -0.0006(4)
O6A 0.0247(6) 0.0382(7) 0.0270(6) -0.0021(5) 0.0151(5) 0.0055(5)
O7A 0.0178(5) 0.0333(6) 0.0154(5) -0.0011(4) 0.0049(4) 0.0006(4)
C1A 0.0195(7) 0.0141(7) 0.0196(7) 0.0018(5) 0.0094(6) -0.0001(5)
C2A 0.0194(7) 0.0167(7) 0.0258(7) 0.0003(6) 0.0133(6) -0.0008(6)
C3A 0.0143(7) 0.0175(7) 0.0252(7) 0.0003(6) 0.0069(6) -0.0035(6)
C4A 0.0179(7) 0.0214(7) 0.0174(7) 0.0017(6) 0.0055(6) -0.0003(5)
C5A 0.0173(7) 0.0162(7) 0.0197(7) 0.0024(5) 0.0080(6) 0.0006(5)
C6A 0.0155(7) 0.0161(7) 0.0175(7) 0.0012(5) 0.0065(6) -0.0002(5)
C7A 0.0185(7) 0.0174(7) 0.0153(6) 0.0021(6) 0.0056(6) 0.0005(5)
C8A 0.0183(7) 0.0208(7) 0.0147(6) -0.0002(6) 0.0047(6) -0.0002(5)
C9A 0.0208(8) 0.0220(7) 0.0164(7) -0.0005(6) 0.0058(6) 0.0019(6)
C10A 0.0166(7) 0.0217(7) 0.0202(7) -0.0015(6) 0.0064(6) -0.0011(6)
C11A 0.0162(7) 0.0155(7) 0.0185(7) 0.0015(5) 0.0061(6) -0.0007(5)
C12A 0.0171(7) 0.0157(7) 0.0193(7) 0.0023(5) 0.0078(6) 0.0000(5)
C13A 0.0190(7) 0.0160(7) 0.0185(7) 0.0042(6) 0.0076(6) -0.0001(5)
C14A 0.0172(7) 0.0190(7) 0.0236(7) 0.0002(6) 0.0088(6) -0.0010(6)
C15A 0.0226(8) 0.0208(8) 0.0264(8) 0.0029(6) 0.0145(7) 0.0024(6)
C16A 0.0235(8) 0.0252(8) 0.0184(7) 0.0038(6) 0.0099(6) 0.0014(6)
C17A 0.0177(7) 0.0184(7) 0.0200(7) 0.0027(6) 0.0074(6) -0.0008(5)
C18A 0.0253(8) 0.0243(8) 0.0257(8) 0.0001(6) 0.0158(7) 0.0025(6)
C19A 0.0198(8) 0.0420(10) 0.0378(9) -0.0093(7) 0.0152(7) -0.0138(8)
C20A 0.0226(8) 0.0380(9) 0.0156(7) -0.0009(7) 0.0064(6) 0.0028(6)
C21A 0.0188(8) 0.0230(8) 0.0218(7) -0.0007(6) 0.0052(6) -0.0039(6)
C22A 0.0235(8) 0.0286(8) 0.0330(8) -0.0006(7) 0.0162(7) 0.0025(7)
C23A 0.0224(8) 0.0403(10) 0.0166(7) -0.0001(7) 0.0072(6) 0.0002(6)
O1B 0.0171(5) 0.0371(6) 0.0154(5) 0.0035(5) 0.0053(4) -0.0032(4)
O2B 0.0181(5) 0.0317(6) 0.0179(5) 0.0030(4) 0.0085(4) -0.0004(4)
O3B 0.0161(5) 0.0345(7) 0.0276(6) 0.0042(5) 0.0036(5) 0.0039(5)
O4B 0.0188(5) 0.0312(6) 0.0133(5) 0.0019(4) 0.0044(4) -0.0025(4)
O5B 0.0158(5) 0.0258(6) 0.0169(5) 0.0038(4) 0.0042(4) 0.0001(4)
O6B 0.0224(6) 0.0326(6) 0.0266(6) 0.0046(5) 0.0144(5) -0.0028(5)
O7B 0.0169(5) 0.0304(6) 0.0142(5) 0.0040(4) 0.0059(4) 0.0000(4)
C1B 0.0180(7) 0.0176(7) 0.0190(7) -0.0025(6) 0.0081(6) 0.0008(5)
C2B 0.0165(7) 0.0186(7) 0.0267(8) -0.0001(6) 0.0101(6) 0.0022(6)
C3B 0.0137(7) 0.0190(7) 0.0259(8) -0.0006(6) 0.0046(6) 0.0042(6)
C4B 0.0190(8) 0.0229(8) 0.0172(7) -0.0018(6) 0.0026(6) 0.0009(6)
C5B 0.0171(7) 0.0170(7) 0.0191(7) -0.0017(6) 0.0070(6) -0.0001(5)
C6B 0.0153(7) 0.0158(7) 0.0179(7) -0.0023(5) 0.0057(6) 0.0007(5)
C7B 0.0155(7) 0.0194(7) 0.0141(6) -0.0038(5) 0.0054(5) 0.0006(5)
C8B 0.0176(7) 0.0185(7) 0.0138(6) -0.0021(6) 0.0054(6) -0.0005(5)
C9B 0.0170(7) 0.0174(7) 0.0151(6) -0.0026(5) 0.0079(6) 0.0008(5)
C10B 0.0144(7) 0.0186(7) 0.0170(6) 0.0006(5) 0.0055(6) 0.0015(5)
C11B 0.0150(7) 0.0147(7) 0.0183(7) 0.0000(5) 0.0070(6) 0.0015(5)
C12B 0.0178(7) 0.0145(7) 0.0172(6) -0.0008(5) 0.0089(6) -0.0001(5)
C13B 0.0180(7) 0.0143(7) 0.0167(6) -0.0014(5) 0.0066(6) -0.0005(5)
C14B 0.0151(7) 0.0168(7) 0.0245(7) 0.0006(5) 0.0089(6) -0.0006(6)
C15B 0.0218(8) 0.0167(7) 0.0258(7) -0.0012(6) 0.0159(6) -0.0017(6)
C16B 0.0212(8) 0.0206(7) 0.0175(7) -0.0001(6) 0.0098(6) -0.0006(5)
C17B 0.0169(7) 0.0166(7) 0.0173(6) -0.0006(5) 0.0076(6) 0.0006(5)
C18B 0.0238(8) 0.0286(8) 0.0273(8) 0.0000(6) 0.0164(7) -0.0014(6)
C19B 0.0163(8) 0.0273(9) 0.0360(9) 0.0032(6) 0.0084(7) 0.0064(7)
C20B 0.0307(9) 0.0356(9) 0.0151(7) 0.0042(7) 0.0053(7) -0.0030(6)
C21B 0.0168(7) 0.0251(8) 0.0208(7) 0.0016(6) 0.0045(6) 0.0028(6)
C22B 0.0232(9) 0.0388(10) 0.0357(9) 0.0053(7) 0.0165(7) -0.0035(7)
C23B 0.0224(8) 0.0412(10) 0.0152(7) 0.0045(7) 0.0063(6) -0.0010(6)

loop_
_atom_type_symbol
_atom_type_description
_atom_type_scat_dispersion_real
_atom_type_scat_dispersion_imag
_atom_type_scat_source
C C 0.0033 0.0016 'International Tables Vol C Tables 4.2.6.8 and 6.1.1.4'
H H 0.0000 0.0000 'International Tables Vol C Tables 4.2.6.8 and 6.1.1.4'
O O 0.0106 0.0060 'International Tables Vol C Tables 4.2.6.8 and 6.1.1.4'

loop_
_geom_angle_atom_site_label_1
_geom_angle_atom_site_label_2
_geom_angle_atom_site_label_3
_geom_angle_site_symmetry_1
_geom_angle_site_symmetry_3
_geom_angle
_geom_angle_publ_flag
C1A O2A C18A . . 118.11(11) ?
C3A O3A C19A . . 117.06(12) ?
C5A O4A C20A . . 118.13(11) ?
C13A O5A C21A . . 118.64(11) ?
C15A O6A C22A . . 118.28(12) ?
C17A O7A C23A . . 118.30(12) ?
O2A C1A C2A . . 122.34(13) ?
O2A C1A C6A . . 115.35(12) ?
C2A C1A C6A . . 122.31(13) ?
C1A C2A C3A . . 118.70(13) ?
C1A C2A H2AA . . 120.6 ?
C3A C2A H2AA . . 120.6 ?
O3A C3A C2A . . 123.44(13) ?
O3A C3A C4A . . 115.15(13) ?
C2A C3A C4A . . 121.41(13) ?
C5A C4A C3A . . 119.37(13) ?
C5A C4A H4AA . . 120.3 ?
C3A C4A H4AA . . 120.3 ?
O4A C5A C4A . . 123.06(13) ?
O4A C5A C6A . . 115.16(12) ?
C4A C5A C6A . . 121.78(13) ?
C1A C6A C5A . . 116.41(13) ?
C1A C6A C7A . . 118.89(12) ?
C5A C6A C7A . . 124.64(13) ?
C8A C7A C6A . . 130.38(13) ?
C8A C7A H7AA . . 114.8 ?
C6A C7A H7AA . . 114.8 ?
C7A C8A C9A . . 120.69(13) ?
C7A C8A H8AA . . 119.7 ?
C9A C8A H8AA . . 119.7 ?
O1A C9A C10A . . 119.07(13) ?
O1A C9A C8A . . 120.49(14) ?
C10A C9A C8A . . 120.42(12) ?
C11A C10A C9A . . 123.14(13) ?
C11A C10A H10A . . 118.4 ?
C9A C10A H10A . . 118.4 ?
C10A C11A C12A . . 131.90(14) ?
C10A C11A H11A . . 114.0 ?
C12A C11A H11A . . 114.0 ?
C13A C12A C17A . . 116.96(13) ?
C13A C12A C11A . . 125.77(13) ?
C17A C12A C11A . . 117.27(13) ?
O5A C13A C14A . . 122.67(13) ?
O5A C13A C12A . . 115.42(13) ?
C14A C13A C12A . . 121.91(13) ?
C15A C14A C13A . . 118.66(14) ?
C15A C14A H14A . . 120.7 ?
C13A C14A H14A . . 120.7 ?
O6A C15A C14A . . 123.94(14) ?
O6A C15A C16A . . 114.52(13) ?
C14A C15A C16A . . 121.54(14) ?
C17A C16A C15A . . 119.10(14) ?
C17A C16A H16A . . 120.5 ?
C15A C16A H16A . . 120.5 ?
O7A C17A C16A . . 123.15(13) ?
O7A C17A C12A . . 115.01(13) ?
C16A C17A C12A . . 121.83(14) ?
O2A C18A H18A . . 109.5 ?
O2A C18A H18B . . 109.5 ?
H18A C18A H18B . . 109.5 ?
O2A C18A H18C . . 109.5 ?
H18A C18A H18C . . 109.5 ?
H18B C18A H18C . . 109.5 ?
O3A C19A H19A . . 109.5 ?
O3A C19A H19B . . 109.5 ?
H19A C19A H19B . . 109.5 ?
O3A C19A H19C . . 109.5 ?
H19A C19A H19C . . 109.5 ?
H19B C19A H19C . . 109.5 ?
O4A C20A H20A . . 109.5 ?
O4A C20A H20B . . 109.5 ?
H20A C20A H20B . . 109.5 ?
O4A C20A H20C . . 109.5 ?
H20A C20A H20C . . 109.5 ?
H20B C20A H20C . . 109.5 ?
O5A C21A H21A . . 109.5 ?
O5A C21A H21B . . 109.5 ?
H21A C21A H21B . . 109.5 ?
O5A C21A H21C . . 109.5 ?
H21A C21A H21C . . 109.5 ?
H21B C21A H21C . . 109.5 ?
O6A C22A H22A . . 109.5 ?
O6A C22A H22B . . 109.5 ?
H22A C22A H22B . . 109.5 ?
O6A C22A H22C . . 109.5 ?
H22A C22A H22C . . 109.5 ?
H22B C22A H22C . . 109.5 ?
O7A C23A H23A . . 109.5 ?
O7A C23A H23B . . 109.5 ?
H23A C23A H23B . . 109.5 ?
O7A C23A H23C . . 109.5 ?
H23A C23A H23C . . 109.5 ?
H23B C23A H23C . . 109.5 ?
C1B O2B C18B . . 118.46(12) ?
C3B O3B C19B . . 117.61(12) ?
C5B O4B C20B . . 117.96(12) ?
C13B O5B C21B . . 118.29(11) ?
C15B O6B C22B . . 117.81(12) ?
C17B O7B C23B . . 117.80(11) ?
O2B C1B C2B . . 122.27(13) ?
O2B C1B C6B . . 115.09(12) ?
C2B C1B C6B . . 122.64(13) ?
C3B C2B C1B . . 118.43(14) ?
C3B C2B H2BA . . 120.8 ?
C1B C2B H2BA . . 120.8 ?
O3B C3B C2B . . 123.77(14) ?
O3B C3B C4B . . 114.82(13) ?
C2B C3B C4B . . 121.41(13) ?
C5B C4B C3B . . 119.32(13) ?
C5B C4B H4BA . . 120.3 ?
C3B C4B H4BA . . 120.3 ?
O4B C5B C4B . . 122.72(13) ?
O4B C5B C6B . . 115.21(12) ?
C4B C5B C6B . . 122.04(13) ?
C1B C6B C5B . . 116.16(13) ?
C1B C6B C7B . . 119.47(13) ?
C5B C6B C7B . . 124.37(13) ?
C8B C7B C6B . . 129.17(13) ?
C8B C7B H7BA . . 115.4 ?
C6B C7B H7BA . . 115.4 ?
C7B C8B C9B . . 121.91(13) ?
C7B C8B H8BA . . 119.0 ?
C9B C8B H8BA . . 119.0 ?
O1B C9B C8B . . 121.64(13) ?
O1B C9B C10B . . 118.57(12) ?
C8B C9B C10B . . 119.77(12) ?
C11B C10B C9B . . 123.21(13) ?
C11B C10B H10B . . 118.4 ?
C9B C10B H10B . . 118.4 ?
C10B C11B C12B . . 131.73(13) ?
C10B C11B H11B . . 114.1 ?
C12B C11B H11B . . 114.1 ?
C13B C12B C17B . . 116.47(12) ?
C13B C12B C11B . . 125.83(12) ?
C17B C12B C11B . . 117.65(12) ?
O5B C13B C14B . . 122.59(13) ?
O5B C13B C12B . . 115.46(12) ?
C14B C13B C12B . . 121.95(13) ?
C15B C14B C13B . . 118.61(13) ?
C15B C14B H14B . . 120.7 ?
C13B C14B H14B . . 120.7 ?
O6B C15B C14B . . 123.52(13) ?
O6B C15B C16B . . 114.49(13) ?
C14B C15B C16B . . 121.99(13) ?
C17B C16B C15B . . 118.61(13) ?
C17B C16B H16B . . 120.7 ?
C15B C16B H16B . . 120.7 ?
O7B C17B C16B . . 122.87(12) ?
O7B C17B C12B . . 114.76(12) ?
C16B C17B C12B . . 122.37(13) ?
O2B C18B H18D . . 109.5 ?
O2B C18B H18E . . 109.5 ?
H18D C18B H18E . . 109.5 ?
O2B C18B H18F . . 109.5 ?
H18D C18B H18F . . 109.5 ?
H18E C18B H18F . . 109.5 ?
O3B C19B H19D . . 109.5 ?
O3B C19B H19E . . 109.5 ?
H19D C19B H19E . . 109.5 ?
O3B C19B H19F . . 109.5 ?
H19D C19B H19F . . 109.5 ?
H19E C19B H19F . . 109.5 ?
O4B C20B H20D . . 109.5 ?
O4B C20B H20E . . 109.5 ?
H20D C20B H20E . . 109.5 ?
O4B C20B H20F . . 109.5 ?
H20D C20B H20F . . 109.5 ?
H20E C20B H20F . . 109.5 ?
O5B C21B H21D . . 109.5 ?
O5B C21B H21E . . 109.5 ?
H21D C21B H21E . . 109.5 ?
O5B C21B H21G . . 109.5 ?
H21D C21B H21G . . 109.5 ?
H21E C21B H21G . . 109.5 ?
O6B C22B H22D . . 109.5 ?
O6B C22B H22G . . 109.5 ?
H22D C22B H22G . . 109.5 ?
O6B C22B H22E . . 109.5 ?
H22D C22B H22E . . 109.5 ?
H22G C22B H22E . . 109.5 ?
O7B C23B H23G . . 109.5 ?
O7B C23B H23D . . 109.5 ?
H23G C23B H23D . . 109.5 ?
O7B C23B H23E . . 109.5 ?
H23G C23B H23E . . 109.5 ?
H23D C23B H23E . . 109.5 ?

loop_
_geom_bond_atom_site_label_1
_geom_bond_atom_site_label_2
_geom_bond_site_symmetry_2
_geom_bond_distance
_geom_bond_publ_flag
O1A C9A . 1.2341(17) ?
O2A C1A . 1.3631(17) ?
O2A C18A . 1.4324(17) ?
O3A C3A . 1.3668(17) ?
O3A C19A . 1.430(2) ?
O4A C5A . 1.3600(17) ?
O4A C20A . 1.4327(16) ?
O5A C13A . 1.3607(16) ?
O5A C21A . 1.4314(17) ?
O6A C15A . 1.3661(18) ?
O6A C22A . 1.4277(19) ?
O7A C17A . 1.3637(17) ?
O7A C23A . 1.4294(17) ?
C1A C2A . 1.391(2) ?
C1A C6A . 1.418(2) ?
C2A C3A . 1.391(2) ?
C2A H2AA . 0.9300 ?
C3A C4A . 1.393(2) ?
C4A C5A . 1.383(2) ?
C4A H4AA . 0.9300 ?
C5A C6A . 1.4250(19) ?
C6A C7A . 1.451(2) ?
C7A C8A . 1.340(2) ?
C7A H7AA . 0.9300 ?
C8A C9A . 1.475(2) ?
C8A H8AA . 0.9300 ?
C9A C10A . 1.465(2) ?
C10A C11A . 1.342(2) ?
C10A H10A . 0.9300 ?
C11A C12A . 1.449(2) ?
C11A H11A . 0.9300 ?
C12A C13A . 1.408(2) ?
C12A C17A . 1.4186(19) ?
C13A C14A . 1.396(2) ?
C14A C15A . 1.390(2) ?
C14A H14A . 0.9300 ?
C15A C16A . 1.392(2) ?
C16A C17A . 1.382(2) ?
C16A H16A . 0.9300 ?
C18A H18A . 0.9600 ?
C18A H18B . 0.9600 ?
C18A H18C . 0.9600 ?
C19A H19A . 0.9600 ?
C19A H19B . 0.9600 ?
C19A H19C . 0.9600 ?
C20A H20A . 0.9600 ?
C20A H20B . 0.9600 ?
C20A H20C . 0.9600 ?
C21A H21A . 0.9600 ?
C21A H21B . 0.9600 ?
C21A H21C . 0.9600 ?
C22A H22A . 0.9600 ?
C22A H22B . 0.9600 ?
C22A H22C . 0.9600 ?
C23A H23A . 0.9600 ?
C23A H23B . 0.9600 ?
C23A H23C . 0.9600 ?
O1B C9B . 1.2404(16) ?
O2B C1B . 1.3643(17) ?
O2B C18B . 1.4282(18) ?
O3B C3B . 1.3672(18) ?
O3B C19B . 1.433(2) ?
O4B C5B . 1.3631(18) ?
O4B C20B . 1.4324(17) ?
O5B C13B . 1.3607(16) ?
O5B C21B . 1.4379(17) ?
O6B C15B . 1.3716(17) ?
O6B C22B . 1.4316(19) ?
O7B C17B . 1.3648(17) ?
O7B C23B . 1.4357(17) ?
C1B C2B . 1.396(2) ?
C1B C6B . 1.410(2) ?
C2B C3B . 1.388(2) ?
C2B H2BA . 0.9300 ?
C3B C4B . 1.390(2) ?
C4B C5B . 1.384(2) ?
C4B H4BA . 0.9300 ?
C5B C6B . 1.4194(19) ?
C6B C7B . 1.4518(19) ?
C7B C8B . 1.346(2) ?
C7B H7BA . 0.9300 ?
C8B C9B . 1.4717(19) ?
C8B H8BA . 0.9300 ?
C9B C10B . 1.474(2) ?
C10B C11B . 1.3484(19) ?
C10B H10B . 0.9300 ?
C11B C12B . 1.4514(19) ?
C11B H11B . 0.9300 ?
C12B C13B . 1.413(2) ?
C12B C17B . 1.4238(19) ?
C13B C14B . 1.397(2) ?
C14B C15B . 1.389(2) ?
C14B H14B . 0.9300 ?
C15B C16B . 1.391(2) ?
C16B C17B . 1.382(2) ?
C16B H16B . 0.9300 ?
C18B H18D . 0.9600 ?
C18B H18E . 0.9600 ?
C18B H18F . 0.9600 ?
C19B H19D . 0.9600 ?
C19B H19E . 0.9600 ?
C19B H19F . 0.9600 ?
C20B H20D . 0.9600 ?
C20B H20E . 0.9600 ?
C20B H20F . 0.9600 ?
C21B H21D . 0.9600 ?
C21B H21E . 0.9600 ?
C21B H21G . 0.9600 ?
C22B H22D . 0.9600 ?
C22B H22G . 0.9600 ?
C22B H22E . 0.9600 ?
C23B H23G . 0.9600 ?
C23B H23D . 0.9600 ?
C23B H23E . 0.9600 ?

loop_
_geom_hbond_atom_site_label_D
_geom_hbond_atom_site_label_H
_geom_hbond_atom_site_label_A
_geom_hbond_site_symmetry_A
_geom_hbond_distance_DH
_geom_hbond_distance_HA
_geom_hbond_distance_DA
_geom_hbond_angle_DHA
_geom_hbond_publ_flag
C7A H7AA O1A 1_555 0.93 2.42 2.787(2) 104 y
C7A H7AA O2A 1_555 0.93 2.29 2.704(2) 106 y
C8A H8AA O4A 1_555 0.93 2.18 2.7844(17) 121 y
C7B H7BA O1B 1_555 0.93 2.49 2.8351(19) 102 y
C7B H7BA O2B 1_555 0.93 2.33 2.704(2) 104 y
C8B H8BA O4B 1_555 0.93 2.16 2.7643(18) 121 y
C10A H10A O5A 1_555 0.93 2.26 2.852(2) 121 y
C10B H10B O5B 1_555 0.93 2.26 2.855(2) 121 y
C11A H11A O7A 1_555 0.93 2.23 2.6599(17) 108 y
C11B H11B O7B 1_555 0.93 2.23 2.6700(17) 108 y
C20A H20C O1B 1_555 0.96 2.47 3.339(2) 151 y
C20B H20E O1A 1_656 0.96 2.37 3.0238(19) 125 y
C23A H23C O1A 4_566 0.96 2.39 3.319(2) 162 y
C23B H23D O1B 4_566 0.96 2.41 3.262(2) 148 y
C18A H18C Cg1 3_665 0.96 2.65 3.4503(17) 141 y
C21A H21C Cg2 3_555 0.96 2.94 3.5813(18) 126 y
C21B H21E Cg3 3_464 0.96 2.72 3.5809(16) 150 y

loop_
_geom_torsion_atom_site_label_1
_geom_torsion_atom_site_label_2
_geom_torsion_atom_site_label_3
_geom_torsion_atom_site_label_4
_geom_torsion_site_symmetry_1
_geom_torsion_site_symmetry_2
_geom_torsion_site_symmetry_3
_geom_torsion_site_symmetry_4
_geom_torsion
_geom_torsion_publ_flag
C18A O2A C1A C2A . . . . -1.5(2) ?
C18A O2A C1A C6A . . . . 178.45(12) ?
O2A C1A C2A C3A . . . . -179.22(13) ?
C6A C1A C2A C3A . . . . 0.8(2) ?
C19A O3A C3A C2A . . . . -7.2(2) ?
C19A O3A C3A C4A . . . . 173.26(13) ?
C1A C2A C3A O3A . . . . 179.02(13) ?
C1A C2A C3A C4A . . . . -1.4(2) ?
O3A C3A C4A C5A . . . . -179.30(13) ?
C2A C3A C4A C5A . . . . 1.1(2) ?
C20A O4A C5A C4A . . . . 4.1(2) ?
C20A O4A C5A C6A . . . . -176.28(13) ?
C3A C4A C5A O4A . . . . 179.50(13) ?
C3A C4A C5A C6A . . . . -0.1(2) ?
O2A C1A C6A C5A . . . . -179.87(12) ?
C2A C1A C6A C5A . . . . 0.1(2) ?
O2A C1A C6A C7A . . . . 2.78(19) ?
C2A C1A C6A C7A . . . . -177.23(13) ?
O4A C5A C6A C1A . . . . 179.88(12) ?
C4A C5A C6A C1A . . . . -0.5(2) ?
O4A C5A C6A C7A . . . . -2.9(2) ?
C4A C5A C6A C7A . . . . 176.72(14) ?
C1A C6A C7A C8A . . . . -179.23(15) ?
C5A C6A C7A C8A . . . . 3.7(2) ?
C6A C7A C8A C9A . . . . -175.78(14) ?
C7A C8A C9A O1A . . . . 1.1(2) ?
C7A C8A C9A C10A . . . . 179.37(14) ?
O1A C9A C10A C11A . . . . 176.83(15) ?
C8A C9A C10A C11A . . . . -1.4(2) ?
C9A C10A C11A C12A . . . . -178.22(15) ?
C10A C11A C12A C13A . . . . -6.6(3) ?
C10A C11A C12A C17A . . . . 173.70(15) ?
C21A O5A C13A C14A . . . . -0.1(2) ?
C21A O5A C13A C12A . . . . -179.80(12) ?
C17A C12A C13A O5A . . . . 179.72(12) ?
C11A C12A C13A O5A . . . . 0.1(2) ?
C17A C12A C13A C14A . . . . 0.0(2) ?
C11A C12A C13A C14A . . . . -179.66(14) ?
O5A C13A C14A C15A . . . . -179.28(13) ?
C12A C13A C14A C15A . . . . 0.4(2) ?
C22A O6A C15A C14A . . . . -0.7(2) ?
C22A O6A C15A C16A . . . . 179.22(13) ?
C13A C14A C15A O6A . . . . 179.70(14) ?
C13A C14A C15A C16A . . . . -0.2(2) ?
O6A C15A C16A C17A . . . . 179.69(13) ?
C14A C15A C16A C17A . . . . -0.4(2) ?
C23A O7A C17A C16A . . . . 0.8(2) ?
C23A O7A C17A C12A . . . . -178.34(13) ?
C15A C16A C17A O7A . . . . -178.23(14) ?
C15A C16A C17A C12A . . . . 0.8(2) ?
C13A C12A C17A O7A . . . . 178.48(12) ?
C11A C12A C17A O7A . . . . -1.82(19) ?
C13A C12A C17A C16A . . . . -0.6(2) ?
C11A C12A C17A C16A . . . . 179.06(13) ?
C18B O2B C1B C2B . . . . -0.7(2) ?
C18B O2B C1B C6B . . . . 179.23(13) ?
O2B C1B C2B C3B . . . . 178.78(13) ?
C6B C1B C2B C3B . . . . -1.1(2) ?
C19B O3B C3B C2B . . . . -5.5(2) ?
C19B O3B C3B C4B . . . . 174.68(13) ?
C1B C2B C3B O3B . . . . -179.09(14) ?
C1B C2B C3B C4B . . . . 0.7(2) ?
O3B C3B C4B C5B . . . . -179.89(13) ?
C2B C3B C4B C5B . . . . 0.3(2) ?
C20B O4B C5B C4B . . . . -0.6(2) ?
C20B O4B C5B C6B . . . . 177.44(13) ?
C3B C4B C5B O4B . . . . 176.94(13) ?
C3B C4B C5B C6B . . . . -0.9(2) ?
O2B C1B C6B C5B . . . . -179.37(12) ?
C2B C1B C6B C5B . . . . 0.5(2) ?
O2B C1B C6B C7B . . . . 1.53(19) ?
C2B C1B C6B C7B . . . . -178.56(13) ?
O4B C5B C6B C1B . . . . -177.51(12) ?
C4B C5B C6B C1B . . . . 0.5(2) ?
O4B C5B C6B C7B . . . . 1.5(2) ?
C4B C5B C6B C7B . . . . 179.55(14) ?
C1B C6B C7B C8B . . . . -169.16(14) ?
C5B C6B C7B C8B . . . . 11.8(2) ?
C6B C7B C8B C9B . . . . 179.71(13) ?
C7B C8B C9B O1B . . . . 0.5(2) ?
C7B C8B C9B C10B . . . . 179.49(13) ?
O1B C9B C10B C11B . . . . 169.13(14) ?
C8B C9B C10B C11B . . . . -9.9(2) ?
C9B C10B C11B C12B . . . . -173.57(14) ?
C10B C11B C12B C13B . . . . -0.5(3) ?
C10B C11B C12B C17B . . . . 176.71(15) ?
C21B O5B C13B C14B . . . . -0.9(2) ?
C21B O5B C13B C12B . . . . 179.03(12) ?
C17B C12B C13B O5B . . . . 179.84(12) ?
C11B C12B C13B O5B . . . . -2.9(2) ?
C17B C12B C13B C14B . . . . -0.3(2) ?
C11B C12B C13B C14B . . . . 177.01(13) ?
O5B C13B C14B C15B . . . . 179.29(13) ?
C12B C13B C14B C15B . . . . -0.6(2) ?
C22B O6B C15B C14B . . . . 1.6(2) ?
C22B O6B C15B C16B . . . . -178.63(14) ?
C13B C14B C15B O6B . . . . -179.60(13) ?
C13B C14B C15B C16B . . . . 0.7(2) ?
O6B C15B C16B C17B . . . . -179.62(13) ?
C14B C15B C16B C17B . . . . 0.1(2) ?
C23B O7B C17B C16B . . . . -4.9(2) ?
C23B O7B C17B C12B . . . . 175.67(13) ?
C15B C16B C17B O7B . . . . 179.56(13) ?
C15B C16B C17B C12B . . . . -1.0(2) ?
C13B C12B C17B O7B . . . . -179.45(12) ?
C11B C12B C17B O7B . . . . 3.04(18) ?
C13B C12B C17B C16B . . . . 1.1(2) ?
C11B C12B C17B C16B . . . . -176.40(13) ?
